data_7718458
loop_
_publ_author_name
'Calvo-Molina, Adri&#xe1;n'
'Jover, Jes&#xfa;s'
'P&#xe9;rez-Redondo, Adri&#xe1;n'
'Y&#xe9;lamos, Carlos'

_publ_section_title
;
 Revisiting the structure and properties of mid-valent
 monopentamethylcyclopentadienylchromium complexes.
;
_journal_issue 20
_journal_name_full 'Dalton transactions (Cambridge, England : 2003)'
_journal_page_first 8190
_journal_page_last 8203
_journal_paper_doi 10.1039/d5dt00620a
_journal_volume 54
_journal_year 2025
_chemical_formula_moiety 'C60 H106 Al4 Cr6, C6 H6'
_chemical_formula_sum 'C66 H112 Al4 Cr6'
_chemical_formula_weight 1325.47
_chemical_properties_physical Air-sensitive,Moisture-sensitive,Oxygen-sensitive,Pyrophoric
_space_group_IT_number 58
_space_group_name_Hall '-P 2 2n'
_space_group_name_H-M_alt 'P n n m'
_symmetry_cell_setting orthorhombic
_symmetry_Int_Tables_number 58
_symmetry_space_group_name_Hall '-P 2 2n'
_symmetry_space_group_name_H-M 'P n n m'
_atom_sites_solution_hydrogens mixed
_atom_sites_solution_primary dual
_atom_sites_solution_secondary dual
_audit_conform_dict_location ftp://ftp.iucr.org/pub/cif_core.dic
_audit_conform_dict_name cif_core.dic
_audit_conform_dict_version 2.4.5
_audit_creation_date 2024-07-05T12:28:50-00:00
_audit_creation_method 'WinGX routine CIF_UPDATE'
_audit_update_record
;
2025-01-21 deposited with the CCDC.	2025-03-31 downloaded from the CCDC.
;
_cell_angle_alpha 90
_cell_angle_beta 90
_cell_angle_gamma 90
_cell_formula_units_Z 2
_cell_length_a 14.0249(7)
_cell_length_b 13.9608(7)
_cell_length_c 17.4223(7)
_cell_measurement_reflns_used 9351
_cell_measurement_temperature 150(2)
_cell_measurement_theta_max 27.48
_cell_measurement_theta_min 2.37
_cell_measurement_wavelength 0.71073
_cell_volume 3411.3(3)
_computing_cell_refinement 'SAINT V8.40B integration software'
_computing_data_collection 'Apex3 v2019.11-0 (Bruker, 2019)'
_computing_data_reduction 'SAINT V8.40B (Bruker, 2019)'
_computing_molecular_graphics 'ORTEP-3 for Windows (Farrugia, 2012)'
_computing_publication_material 'WinGX publication routines (Farrugia, 2012)'
_computing_structure_refinement 'SHELXL-2018/3 (Sheldrick, 2018)'
_computing_structure_solution 'SHELXT-2018/2 (Sheldrick, 2015)'
_diffrn_ambient_temperature 150(2)
_diffrn_detector 'APEX-II CCD'
_diffrn_detector_area_resol_mean 7.4074
_diffrn_measured_fraction_theta_full 1
_diffrn_measured_fraction_theta_max 1
_diffrn_measurement_device '\k-geometry diffractometer'
_diffrn_measurement_device_type
;
Bruker AXS D8 Venture diffractometer with PhotonIII_C14 charge-integrating and 
photon counting pixel array detector
;
_diffrn_measurement_method 'omega and phi scans'
_diffrn_orient_matrix_UB_11 0.019072
_diffrn_orient_matrix_UB_12 0.068935
_diffrn_orient_matrix_UB_13 -0.002736
_diffrn_orient_matrix_UB_21 0.066576
_diffrn_orient_matrix_UB_22 -0.017669
_diffrn_orient_matrix_UB_23 0.014891
_diffrn_orient_matrix_UB_31 0.016965
_diffrn_orient_matrix_UB_32 -0.008159
_diffrn_orient_matrix_UB_33 -0.055365
_diffrn_radiation_collimation 'focusing mirrors'
_diffrn_radiation_monochromator 'multilayer mirror optics'
_diffrn_radiation_probe x-ray
_diffrn_radiation_type MoK\a
_diffrn_radiation_wavelength 0.71073
_diffrn_reflns_av_R_equivalents 0.0361
_diffrn_reflns_av_unetI/netI 0.0106
_diffrn_reflns_Laue_measured_fraction_full 1
_diffrn_reflns_Laue_measured_fraction_max 1
_diffrn_reflns_limit_h_max 18
_diffrn_reflns_limit_h_min -18
_diffrn_reflns_limit_k_max 18
_diffrn_reflns_limit_k_min -18
_diffrn_reflns_limit_l_max 22
_diffrn_reflns_limit_l_min -21
_diffrn_reflns_number 95713
_diffrn_reflns_point_group_measured_fraction_full 1
_diffrn_reflns_point_group_measured_fraction_max 1
_diffrn_reflns_theta_full 25
_diffrn_reflns_theta_max 27.5
_diffrn_reflns_theta_min 1.864
_diffrn_source 'microfocus sealed tube'
_diffrn_source_current 1.4
_diffrn_source_type 'INCOATEC I\ms 3.0'
_diffrn_source_voltage 50
_diffrn_standards_number 0
_exptl_absorpt_coefficient_mu 1.01
_exptl_absorpt_correction_T_max 0.746
_exptl_absorpt_correction_T_min 0.702
_exptl_absorpt_correction_type multi-scan
_exptl_absorpt_process_details
;
        SADABS-2016/2 - Bruker AXS area detector scaling and absorption correcti
;
_exptl_crystal_colour black
_exptl_crystal_density_diffrn 1.29
_exptl_crystal_density_method 'not measured'
_exptl_crystal_description prismatic
_exptl_crystal_F_000 1408
_exptl_crystal_recrystallization_method 'Re-crystallisation from solvent: benzene-d6'
_exptl_crystal_size_max 0.19
_exptl_crystal_size_mid 0.182
_exptl_crystal_size_min 0.117
_refine_diff_density_max 0.9
_refine_diff_density_min -1.414
_refine_diff_density_rms 0.408
_refine_ls_extinction_method none
_refine_ls_goodness_of_fit_ref 1.39
_refine_ls_hydrogen_treatment mixed
_refine_ls_matrix_type full
_refine_ls_number_constraints 0
_refine_ls_number_parameters 206
_refine_ls_number_reflns 4056
_refine_ls_number_restraints 2
_refine_ls_restrained_S_all 1.394
_refine_ls_R_factor_all 0.0464
_refine_ls_R_factor_gt 0.0287
_refine_ls_shift/su_max 0.001
_refine_ls_shift/su_mean 0
_refine_ls_structure_factor_coef Fsqd
_refine_ls_weighting_details 'w=1/[\s^2^(Fo^2^)+(0.0759P)^2^+1.1909P] where P=(Fo^2^+2Fc^2^)/3'
_refine_ls_weighting_scheme calc
_refine_ls_wR_factor_gt 0.103
_refine_ls_wR_factor_ref 0.1371
_reflns_Friedel_coverage 0
_reflns_number_gt 3838
_reflns_number_total 4056
_reflns_threshold_expression 'I > 2\s(I)'
_cod_data_source_file d5dt00620a3.cif
_cod_data_source_block 10
_cod_depositor_comments 'Adding full bibliography for 7718451--7718458.cif.'
_cod_database_code 7718458
_shelx_estimated_absorpt_t_min 0.831
_shelx_estimated_absorpt_t_max 0.891
_shelx_shelxl_version_number 2018/3

loop_
_symmetry_equiv_pos_as_xyz
'x, y, z'
'-x, -y, z'
'-x+1/2, y+1/2, -z+1/2'
'x+1/2, -y+1/2, -z+1/2'
'-x, -y, -z'
'x, y, -z'
'x-1/2, -y-1/2, z-1/2'
'-x-1/2, y-1/2, z-1/2'

loop_
_atom_site_label
_atom_site_type_symbol
_atom_site_fract_x
_atom_site_fract_y
_atom_site_fract_z
_atom_site_U_iso_or_equiv
_atom_site_adp_type
_atom_site_occupancy
_atom_site_site_symmetry_order
_atom_site_calc_flag
_atom_site_refinement_flags_posn
_atom_site_refinement_flags_adp
_atom_site_refinement_flags_occupancy
_atom_site_disorder_assembly
_atom_site_disorder_group
C11 C 0.8409(2) 0.6688(2) 0.5 0.0258(6) Uani 1 2 d S T P . .
C12 C 0.80365(18) 0.71556(18) 0.56590(12) 0.0313(5) Uani 1 1 d . . . . .
C13 C 0.74539(17) 0.79108(17) 0.54046(18) 0.0409(6) Uani 1 1 d . . . . .
C14 C 0.9152(3) 0.5913(3) 0.5 0.0527(12) Uani 1 2 d S T P . .
H14A H 0.896324 0.540521 0.535754 0.079 Uiso 0.5 1 calc R U P . .
H14B H 0.9766 0.618185 0.516043 0.079 Uiso 0.5 1 calc R U P . .
H14C H 0.921188 0.564575 0.448203 0.079 Uiso 0.5 1 calc R U P . .
C15 C 0.8302(3) 0.6941(3) 0.64767(18) 0.0726(13) Uani 1 1 d . . . . .
H15A H 0.884619 0.733908 0.662695 0.109 Uiso 1 1 calc R U . . .
H15B H 0.847315 0.626338 0.652426 0.109 Uiso 1 1 calc R U . . .
H15C H 0.775837 0.70815 0.681216 0.109 Uiso 1 1 calc R U . . .
C16 C 0.6988(3) 0.8650(3) 0.5910(4) 0.096(2) Uani 1 1 d . . . . .
H16A H 0.686909 0.837406 0.641798 0.144 Uiso 1 1 calc R U . . .
H16B H 0.638193 0.884958 0.567991 0.144 Uiso 1 1 calc R U . . .
H16C H 0.740932 0.920599 0.595949 0.144 Uiso 1 1 calc R U . . .
C21 C 0.74831(15) 0.33011(15) 0.34050(12) 0.0243(4) Uani 1 1 d . . . . .
C22 C 0.73252(15) 0.23302(15) 0.36250(12) 0.0251(4) Uani 1 1 d . . . . .
C23 C 0.63528(16) 0.21053(16) 0.34741(12) 0.0256(4) Uani 1 1 d . . . . .
C24 C 0.59069(15) 0.29345(16) 0.31652(12) 0.0246(4) Uani 1 1 d . . . . .
C25 C 0.66117(16) 0.36711(16) 0.31205(11) 0.0240(4) Uani 1 1 d . . . . .
C26 C 0.84106(18) 0.3831(2) 0.34298(16) 0.0378(6) Uani 1 1 d . . . . .
H26A H 0.829177 0.450559 0.355154 0.057 Uiso 1 1 calc R U . . .
H26B H 0.87258 0.378394 0.292922 0.057 Uiso 1 1 calc R U . . .
H26C H 0.882148 0.354937 0.382503 0.057 Uiso 1 1 calc R U . . .
C27 C 0.80697(19) 0.16510(19) 0.39131(16) 0.0386(6) Uani 1 1 d . . . . .
H27A H 0.776863 0.116098 0.423483 0.058 Uiso 1 1 calc R U . . .
H27B H 0.854147 0.200403 0.421673 0.058 Uiso 1 1 calc R U . . .
H27C H 0.838641 0.134341 0.34765 0.058 Uiso 1 1 calc R U . . .
C28 C 0.5897(2) 0.11433(18) 0.35738(17) 0.0416(6) Uani 1 1 d . . . . .
H28A H 0.601183 0.075364 0.311511 0.062 Uiso 1 1 calc R U . . .
H28B H 0.520926 0.122333 0.364867 0.062 Uiso 1 1 calc R U . . .
H28C H 0.617234 0.082338 0.402282 0.062 Uiso 1 1 calc R U . . .
C29 C 0.49165(17) 0.2989(2) 0.28404(14) 0.0374(5) Uani 1 1 d . . . . .
H29A H 0.452268 0.248231 0.306617 0.056 Uiso 1 1 calc R U . . .
H29B H 0.494253 0.290564 0.228231 0.056 Uiso 1 1 calc R U . . .
H29C H 0.463794 0.361515 0.296082 0.056 Uiso 1 1 calc R U . . .
C30 C 0.6476(2) 0.46380(19) 0.27604(15) 0.0376(6) Uani 1 1 d . . . . .
H30A H 0.658782 0.459251 0.220633 0.056 Uiso 1 1 calc R U . . .
H30B H 0.692866 0.50929 0.298587 0.056 Uiso 1 1 calc R U . . .
H30C H 0.582351 0.485993 0.285384 0.056 Uiso 1 1 calc R U . . .
Al1 Al 0.65536(6) 0.48503(6) 0.5 0.0207(2) Uani 1 2 d S T P . .
Al2 Al 0.51846(6) 0.65530(6) 0.5 0.0231(2) Uani 1 2 d S T P . .
Cr1 Cr 0.68915(3) 0.65262(3) 0.5 0.01680(14) Uani 1 2 d S T P . .
Cr2 Cr 0.64084(2) 0.32464(2) 0.43331(2) 0.01785(13) Uani 1 1 d . . . . .
H11 H 0.613(2) 0.677(2) 0.5607(17) 0.039(9) Uiso 1 1 d . . . . .
H12 H 0.701(2) 0.568(2) 0.5622(16) 0.034(8) Uiso 1 1 d . . . . .
H21 H 0.574(2) 0.413(2) 0.4273(18) 0.049(9) Uiso 1 1 d . . . . .
H22 H 0.723(3) 0.340(3) 0.5 0.041(12) Uiso 1 2 d S . P . .
H23 H 0.599(3) 0.249(3) 0.5 0.037(11) Uiso 1 2 d S . P . .
C100 C 0.9609(2) 0.9255(2) 0.53943(18) 0.0597(9) Uani 1 1 d D . . . .
H100 H 0.933503 0.873348 0.56667 0.072 Uiso 1 1 calc R U . . .
C101 C 1 1 0.5785(3) 0.0591(13) Uani 1 2 d DS T P . .
H101 H 1 0.999999 0.633015 0.071 Uiso 1 2 calc R U P . .

loop_
_atom_site_aniso_label
_atom_site_aniso_U_11
_atom_site_aniso_U_22
_atom_site_aniso_U_33
_atom_site_aniso_U_23
_atom_site_aniso_U_13
_atom_site_aniso_U_12
C11 0.0179(13) 0.0248(15) 0.0347(17) 0 0 -0.0037(11)
C12 0.0355(12) 0.0331(12) 0.0251(11) -0.0031(9) -0.0014(8) -0.0177(10)
C13 0.0280(11) 0.0236(11) 0.0710(17) -0.0183(11) 0.0176(11) -0.0105(9)
C14 0.0231(16) 0.038(2) 0.097(4) 0 0 0.0048(14)
C15 0.098(3) 0.091(3) 0.0283(14) 0.0060(16) -0.0181(16) -0.062(2)
C16 0.059(2) 0.0482(19) 0.181(5) -0.067(3) 0.056(3) -0.0237(17)
C21 0.0238(10) 0.0279(10) 0.0212(9) -0.0066(8) 0.0063(8) 0.0019(8)
C22 0.0267(10) 0.0253(10) 0.0232(9) -0.0066(8) 0.0029(8) 0.0086(8)
C23 0.0296(11) 0.0231(10) 0.0242(10) -0.0086(8) 0.0039(8) 0.0013(8)
C24 0.0258(10) 0.0292(11) 0.0188(9) -0.0061(8) -0.0015(7) 0.0030(8)
C25 0.0302(10) 0.0253(10) 0.0166(9) -0.0021(8) 0.0033(8) 0.0039(8)
C26 0.0277(11) 0.0428(14) 0.0431(14) -0.0116(11) 0.0081(10) -0.0042(10)
C27 0.0395(14) 0.0361(13) 0.0402(14) -0.0043(10) 0.0018(10) 0.0214(10)
C28 0.0484(15) 0.0251(11) 0.0514(15) -0.0108(11) 0.0079(12) -0.0048(10)
C29 0.0296(11) 0.0508(15) 0.0319(12) -0.0087(11) -0.0073(9) 0.0062(10)
C30 0.0526(15) 0.0317(12) 0.0285(12) 0.0072(10) 0.0028(10) 0.0077(10)
Al1 0.0173(4) 0.0164(4) 0.0282(4) 0 0 0.0009(3)
Al2 0.0182(4) 0.0167(4) 0.0342(5) 0 0 0.0008(3)
Cr1 0.0164(2) 0.0161(2) 0.0179(2) 0 0 -0.00247(15)
Cr2 0.0201(2) 0.0172(2) 0.0162(2) -0.00199(10) 0.00131(10) 0.00472(11)
C100 0.0319(13) 0.0475(16) 0.100(3) 0.0328(17) 0.0083(15) -0.0023(12)
C101 0.0310(19) 0.105(4) 0.042(2) 0 0 0.013(2)

loop_
_atom_type_symbol
_atom_type_description
_atom_type_scat_dispersion_real
_atom_type_scat_dispersion_imag
_atom_type_scat_source
C C 0.0033 0.0016 'International Tables Vol C Tables 4.2.6.8 and 6.1.1.4'
H H 0 0 'International Tables Vol C Tables 4.2.6.8 and 6.1.1.4'
Al Al 0.0645 0.0514 'International Tables Vol C Tables 4.2.6.8 and 6.1.1.4'
Cr Cr 0.3209 0.6236 'International Tables Vol C Tables 4.2.6.8 and 6.1.1.4'

loop_
_geom_angle_atom_site_label_1
_geom_angle_atom_site_label_2
_geom_angle_atom_site_label_3
_geom_angle
_geom_angle_site_symmetry_1
_geom_angle_site_symmetry_3
_geom_angle_publ_flag
C12 C11 C12 107.9(3) . 6_556 ?
C12 C11 C14 125.87(15) . . ?
C12 C11 C14 125.87(15) 6_556 . ?
C12 C11 Cr1 71.52(15) . . ?
C12 C11 Cr1 71.52(15) 6_556 . ?
C14 C11 Cr1 127.8(2) . . ?
C13 C12 C11 107.7(2) . . ?
C13 C12 C15 126.3(3) . . ?
C11 C12 C15 125.7(3) . . ?
C13 C12 Cr1 72.87(14) . . ?
C11 C12 Cr1 69.93(15) . . ?
C15 C12 Cr1 127.35(18) . . ?
C12 C13 C13 108.38(15) . 6_556 ?
C12 C13 C16 125.6(4) . . ?
C13 C13 C16 125.8(3) 6_556 . ?
C12 C13 Cr1 69.57(13) . . ?
C13 C13 Cr1 71.34(8) 6_556 . ?
C16 C13 Cr1 129.26(18) . . ?
C11 C14 H14A 109.5 . . ?
C11 C14 H14B 109.5 . . ?
H14A C14 H14B 109.5 . . ?
C11 C14 H14C 109.5 . . ?
H14A C14 H14C 109.5 . . ?
H14B C14 H14C 109.5 . . ?
C11 C14 H14A 109.5(9) . 6_556 ?
H14A C14 H14A 78.9 . 6_556 ?
H14B C14 H14A 134.1 . 6_556 ?
C11 C14 H14B 109.5(6) . 6_556 ?
H14A C14 H14B 134.1 . 6_556 ?
H14C C14 H14B 78.9 . 6_556 ?
H14A C14 H14B 109.5 6_556 6_556 ?
C11 C14 H14C 109.5(4) . 6_556 ?
H14B C14 H14C 78.9 . 6_556 ?
H14C C14 H14C 134.1 . 6_556 ?
H14A C14 H14C 109.5 6_556 6_556 ?
H14B C14 H14C 109.5 6_556 6_556 ?
C12 C15 H15A 109.5 . . ?
C12 C15 H15B 109.5 . . ?
H15A C15 H15B 109.5 . . ?
C12 C15 H15C 109.5 . . ?
H15A C15 H15C 109.5 . . ?
H15B C15 H15C 109.5 . . ?
C13 C16 H16A 109.5 . . ?
C13 C16 H16B 109.5 . . ?
H16A C16 H16B 109.5 . . ?
C13 C16 H16C 109.5 . . ?
H16A C16 H16C 109.5 . . ?
H16B C16 H16C 109.5 . . ?
C25 C21 C22 107.87(19) . . ?
C25 C21 C26 125.4(2) . . ?
C22 C21 C26 126.6(2) . . ?
C25 C21 Cr2 71.36(12) . . ?
C22 C21 Cr2 70.42(11) . . ?
C26 C21 Cr2 126.02(15) . . ?
C23 C22 C21 107.98(19) . . ?
C23 C22 C27 126.2(2) . . ?
C21 C22 C27 125.7(2) . . ?
C23 C22 Cr2 70.79(11) . . ?
C21 C22 Cr2 71.81(11) . . ?
C27 C22 Cr2 126.13(16) . . ?
C24 C23 C22 108.16(19) . . ?
C24 C23 C28 125.9(2) . . ?
C22 C23 C28 125.8(2) . . ?
C24 C23 Cr2 71.43(12) . . ?
C22 C23 Cr2 71.27(11) . . ?
C28 C23 Cr2 126.10(16) . . ?
C23 C24 C25 107.61(18) . . ?
C23 C24 C29 126.2(2) . . ?
C25 C24 C29 125.7(2) . . ?
C23 C24 Cr2 70.72(11) . . ?
C25 C24 Cr2 71.71(12) . . ?
C29 C24 Cr2 129.43(15) . . ?
C21 C25 C24 108.39(19) . . ?
C21 C25 C30 125.7(2) . . ?
C24 C25 C30 125.6(2) . . ?
C21 C25 Cr2 71.30(12) . . ?
C24 C25 Cr2 70.48(12) . . ?
C30 C25 Cr2 128.60(16) . . ?
C21 C26 H26A 109.5 . . ?
C21 C26 H26B 109.5 . . ?
H26A C26 H26B 109.5 . . ?
C21 C26 H26C 109.5 . . ?
H26A C26 H26C 109.5 . . ?
H26B C26 H26C 109.5 . . ?
C22 C27 H27A 109.5 . . ?
C22 C27 H27B 109.5 . . ?
H27A C27 H27B 109.5 . . ?
C22 C27 H27C 109.5 . . ?
H27A C27 H27C 109.5 . . ?
H27B C27 H27C 109.5 . . ?
C23 C28 H28A 109.5 . . ?
C23 C28 H28B 109.5 . . ?
H28A C28 H28B 109.5 . . ?
C23 C28 H28C 109.5 . . ?
H28A C28 H28C 109.5 . . ?
H28B C28 H28C 109.5 . . ?
C24 C29 H29A 109.5 . . ?
C24 C29 H29B 109.5 . . ?
H29A C29 H29B 109.5 . . ?
C24 C29 H29C 109.5 . . ?
H29A C29 H29C 109.5 . . ?
H29B C29 H29C 109.5 . . ?
C25 C30 H30A 109.5 . . ?
C25 C30 H30B 109.5 . . ?
H30A C30 H30B 109.5 . . ?
C25 C30 H30C 109.5 . . ?
H30A C30 H30C 109.5 . . ?
H30B C30 H30C 109.5 . . ?
Cr1 Al1 Cr2 152.015(14) . 6_556 ?
Cr1 Al1 Cr2 152.016(14) . . ?
Cr2 Al1 Cr2 54.66(2) 6_556 . ?
Cr1 Al1 H12 42.6(10) . . ?
Cr2 Al1 H12 109.6(10) 6_556 . ?
Cr2 Al1 H12 156.7(10) . . ?
Cr1 Al1 H21 127.7(10) . . ?
Cr2 Al1 H21 78.4(10) 6_556 . ?
Cr2 Al1 H21 37.8(10) . . ?
H12 Al1 H21 165.1(14) . . ?
Cr1 Al2 Cr2 152.053(14) . 2_665 ?
Cr1 Al2 Cr2 152.053(14) . 5_666 ?
Cr2 Al2 Cr2 54.59(2) 2_665 5_666 ?
Cr1 Al2 H11 40.0(11) . . ?
Cr2 Al2 H11 160.1(11) 2_665 . ?
Cr2 Al2 H11 112.1(11) 5_666 . ?
C11 Cr1 C12 38.56(8) . . ?
C11 Cr1 C12 38.56(8) . 6_556 ?
C12 Cr1 C12 64.19(12) . 6_556 ?
C11 Cr1 C13 63.34(10) . . ?
C12 Cr1 C13 37.56(10) . . ?
C12 Cr1 C13 63.08(9) 6_556 . ?
C11 Cr1 C13 63.34(10) . 6_556 ?
C12 Cr1 C13 63.08(9) . 6_556 ?
C12 Cr1 C13 37.56(10) 6_556 6_556 ?
C13 Cr1 C13 37.32(16) . 6_556 ?
C11 Cr1 Al1 107.52(9) . . ?
C12 Cr1 Al1 123.10(7) . . ?
C12 Cr1 Al1 123.10(7) 6_556 . ?
C13 Cr1 Al1 158.57(9) . . ?
C13 Cr1 Al1 158.57(9) 6_556 . ?
C11 Cr1 Al2 173.03(9) . . ?
C12 Cr1 Al2 137.45(7) . . ?
C12 Cr1 Al2 137.45(7) 6_556 . ?
C13 Cr1 Al2 110.13(7) . . ?
C13 Cr1 Al2 110.13(7) 6_556 . ?
Al1 Cr1 Al2 79.44(3) . . ?
C11 Cr1 H11 131.8(12) . . ?
C12 Cr1 H11 93.6(12) . . ?
C12 Cr1 H11 142.2(12) 6_556 . ?
C13 Cr1 H11 80.6(12) . . ?
C13 Cr1 H11 105.9(12) 6_556 . ?
Al1 Cr1 H11 94.5(12) . . ?
Al2 Cr1 H11 45.8(12) . . ?
C11 Cr1 H12 88.4(10) . . ?
C12 Cr1 H12 82.2(10) . . ?
C12 Cr1 H12 125.2(10) 6_556 . ?
C13 Cr1 H12 113.1(10) . . ?
C13 Cr1 H12 145.2(10) 6_556 . ?
Al1 Cr1 H12 45.7(10) . . ?
Al2 Cr1 H12 96.7(10) . . ?
H11 Cr1 H12 77.0(15) . . ?
C23 Cr2 C22 37.94(8) . . ?
C23 Cr2 C24 37.84(8) . . ?
C22 Cr2 C24 63.33(8) . . ?
C23 Cr2 C21 63.21(8) . . ?
C22 Cr2 C21 37.77(8) . . ?
C24 Cr2 C21 63.12(8) . . ?
C23 Cr2 C25 63.03(8) . . ?
C22 Cr2 C25 62.86(8) . . ?
C24 Cr2 C25 37.81(8) . . ?
C21 Cr2 C25 37.34(8) . . ?
C23 Cr2 Cr2 133.17(6) . 6_556 ?
C22 Cr2 Cr2 124.22(6) . 6_556 ?
C24 Cr2 Cr2 157.87(6) . 6_556 ?
C21 Cr2 Cr2 136.97(6) . 6_556 ?
C25 Cr2 Cr2 162.70(6) . 6_556 ?
C23 Cr2 Al1 164.04(6) . . ?
C22 Cr2 Al1 136.64(6) . . ?
C24 Cr2 Al1 128.79(6) . . ?
C21 Cr2 Al1 104.50(6) . . ?
C25 Cr2 Al1 101.01(6) . . ?
Cr2 Cr2 Al1 62.669(11) 6_556 . ?
C23 Cr2 Al2 111.27(6) . 5_666 ?
C22 Cr2 Al2 147.06(6) . 5_666 ?
C24 Cr2 Al2 99.46(6) . 5_666 ?
C21 Cr2 Al2 158.80(6) . 5_666 ?
C25 Cr2 Al2 121.46(6) . 5_666 ?
Cr2 Cr2 Al2 62.706(11) 6_556 5_666 ?
Al1 Cr2 Al2 76.27(3) . 5_666 ?
C23 Cr2 H21 120.9(12) . . ?
C22 Cr2 H21 141.1(12) . . ?
C24 Cr2 H21 84.5(12) . . ?
C21 Cr2 H21 109.4(12) . . ?
C25 Cr2 H21 78.4(12) . . ?
Cr2 Cr2 H21 93.9(12) 6_556 . ?
Al1 Cr2 H21 51.3(12) . . ?
Al2 Cr2 H21 54.1(12) 5_666 . ?
C23 Cr2 H22 127.0(14) . . ?
C22 Cr2 H22 93.6(14) . . ?
C24 Cr2 H22 154.3(12) . . ?
C21 Cr2 H22 91.9(12) . . ?
C25 Cr2 H22 123.1(12) . . ?
Cr2 Cr2 H22 45.3(12) 6_556 . ?
Al1 Cr2 H22 60.3(15) . . ?
Al2 Cr2 H22 106.2(12) 5_666 . ?
H21 Cr2 H22 111.2(19) . . ?
C23 Cr2 H23 90.2(12) . . ?
C22 Cr2 H23 103.3(14) . . ?
C24 Cr2 H23 113.9(11) . . ?
C21 Cr2 H23 140.2(14) . . ?
C25 Cr2 H23 151.2(11) . . ?
Cr2 Cr2 H23 46.1(11) 6_556 . ?
Al1 Cr2 H23 105.4(12) . . ?
Al2 Cr2 H23 56.0(14) 5_666 . ?
H21 Cr2 H23 109.6(19) . . ?
H22 Cr2 H23 80.9(17) . . ?
C101 C100 C100 120.1(2) . 6_556 ?
C101 C100 H100 120 . . ?
C100 C100 H100 120 6_556 . ?
C100 C101 C100 119.9(4) . 2_775 ?
C100 C101 H101 120.1 . . ?
C100 C101 H101 120.1 2_775 . ?

loop_
_geom_bond_atom_site_label_1
_geom_bond_atom_site_label_2
_geom_bond_distance
_geom_bond_site_symmetry_2
_geom_bond_publ_flag
C11 C12 1.420(3) . ?
C11 C12 1.420(3) 6_556 ?
C11 C14 1.503(5) . ?
C11 Cr1 2.140(3) . ?
C12 C13 1.406(4) . ?
C12 C15 1.502(4) . ?
C12 Cr1 2.161(2) . ?
C13 C13 1.410(6) 6_556 ?
C13 C16 1.505(4) . ?
C13 Cr1 2.204(2) . ?
C14 H14A 0.98 . ?
C14 H14B 0.98 . ?
C14 H14C 0.98 . ?
C14 H14A 0.98(4) 6_556 ?
C14 H14B 0.98(3) 6_556 ?
C14 H14C 0.980(19) 6_556 ?
C15 H15A 0.98 . ?
C15 H15B 0.98 . ?
C15 H15C 0.98 . ?
C16 H16A 0.98 . ?
C16 H16B 0.98 . ?
C16 H16C 0.98 . ?
C21 C25 1.416(3) . ?
C21 C22 1.426(3) . ?
C21 C26 1.497(3) . ?
C21 Cr2 2.212(2) . ?
C22 C23 1.424(3) . ?
C22 C27 1.497(3) . ?
C22 Cr2 2.1934(19) . ?
C23 C24 1.422(3) . ?
C23 C28 1.497(3) . ?
C23 Cr2 2.187(2) . ?
C24 C25 1.429(3) . ?
C24 C29 1.502(3) . ?
C24 Cr2 2.196(2) . ?
C25 C30 1.501(3) . ?
C25 Cr2 2.213(2) . ?
C26 H26A 0.98 . ?
C26 H26B 0.98 . ?
C26 H26C 0.98 . ?
C27 H27A 0.98 . ?
C27 H27B 0.98 . ?
C27 H27C 0.98 . ?
C28 H28A 0.98 . ?
C28 H28B 0.98 . ?
C28 H28C 0.98 . ?
C29 H29A 0.98 . ?
C29 H29B 0.98 . ?
C29 H29C 0.98 . ?
C30 H30A 0.98 . ?
C30 H30B 0.98 . ?
C30 H30C 0.98 . ?
Al1 Cr1 2.3872(9) . ?
Al1 Cr2 2.5308(8) 6_556 ?
Al1 Cr2 2.5309(8) . ?
Al1 H12 1.71(3) . ?
Al1 H21 1.97(3) . ?
Al2 Cr1 2.3942(10) . ?
Al2 Cr2 2.5339(8) 2_665 ?
Al2 Cr2 2.5339(8) 5_666 ?
Al2 H11 1.72(3) . ?
Cr1 H11 1.54(3) . ?
Cr1 H12 1.62(3) . ?
Cr2 Cr2 2.3240(6) 6_556 ?
Cr2 H21 1.55(3) . ?
Cr2 H22 1.65(3) . ?
Cr2 H23 1.68(3) . ?
C100 C101 1.359(4) . ?
C100 C100 1.374(6) 6_556 ?
C100 H100 0.95 . ?
C101 H101 0.95 . ?
